data_1564143
loop_
_publ_author_name
'Berti, Beatrice'
'Bortoluzzi, Marco'
'Ceriotti, Alessandro'
'Cesari, Cristiana'
'Femoni, Cristina'
'Carmela Iapalucci, Maria'
'Zacchini, Stefano'

_publ_section_title
;
 Further insights into platinum carbonyl Chini clusters
;
_journal_name_full 'Inorganica Chimica Acta'
_journal_page_first 119904
_journal_paper_doi 10.1016/j.ica.2020.119904
_journal_volume 512
_journal_year 2020
_chemical_formula_sum 'C72 H68 N4 O22 P2 Pt12'
_chemical_formula_weight 3744.32
_space_group_crystal_system monoclinic
_space_group_IT_number 15
_space_group_name_Hall '-C 2yc'
_space_group_name_H-M_alt 'C 1 2/c 1'
_atom_sites_solution_hydrogens geom
_audit_creation_method SHELXL-2014/7
_cell_angle_alpha 90
_cell_angle_beta 106.160(2)
_cell_angle_gamma 90
_cell_formula_units_Z 4
_cell_length_a 15.5558(14)
_cell_length_b 20.2991(18)
_cell_length_c 27.299(3)
_cell_measurement_reflns_used 9923
_cell_measurement_temperature 100(2)
_cell_measurement_theta_max 28.779
_cell_measurement_theta_min 2.538
_cell_volume 8279.6(14)
_computing_cell_refinement 'APEX2 (Bruker AXS, 2006)'
_computing_data_collection 'APEX2 (Bruker AXS, 2006)'
_computing_data_reduction 'SAINT (Bruker AXS, 2004)'
_computing_molecular_graphics 'SCHAKAL99 (Keller, 1999)'
_computing_publication_material 'XCIF (Bruker AXS, 2001)'
_computing_structure_refinement 'SHELXL-2014/7 (Sheldrick, 2014)'
_computing_structure_solution 'SHELXL-2014/7 (Sheldrick, 2014)'
_diffrn_ambient_temperature 100(2)
_diffrn_measured_fraction_theta_full 0.989
_diffrn_measured_fraction_theta_max 0.989
_diffrn_measurement_device_type 'PHOTON100 area detector'
_diffrn_measurement_method 'phi and omega scans'
_diffrn_radiation_type MoK\a
_diffrn_radiation_wavelength 0.71073
_diffrn_reflns_av_R_equivalents 0.0866
_diffrn_reflns_av_unetI/netI 0.0560
_diffrn_reflns_Laue_measured_fraction_full 0.989
_diffrn_reflns_Laue_measured_fraction_max 0.989
_diffrn_reflns_limit_h_max 18
_diffrn_reflns_limit_h_min -18
_diffrn_reflns_limit_k_max 24
_diffrn_reflns_limit_k_min -24
_diffrn_reflns_limit_l_max 32
_diffrn_reflns_limit_l_min -32
_diffrn_reflns_number 42504
_diffrn_reflns_point_group_measured_fraction_full 0.989
_diffrn_reflns_point_group_measured_fraction_max 0.989
_diffrn_reflns_theta_full 25.049
_diffrn_reflns_theta_max 25.049
_diffrn_reflns_theta_min 1.553
_diffrn_source 'fine-focus sealed tube'
_exptl_absorpt_coefficient_mu 20.295
_exptl_absorpt_correction_T_max 0.0207
_exptl_absorpt_correction_T_min 0.0008
_exptl_absorpt_correction_type empirical
_exptl_absorpt_process_details
;
 Data were corrected for Lorentz polarization and absorption
 effects (empirical absorption corrections SADABS).
 R(int) = 0.1686 (selected reflections only, before parameter refinement)
 R(int) = 0.1097 (selected reflections only, after parameter refinement)
;
_exptl_crystal_colour red
_exptl_crystal_density_diffrn 3.004
_exptl_crystal_description needle
_exptl_crystal_F_000 6680
_exptl_crystal_size_max 0.220
_exptl_crystal_size_mid 0.180
_exptl_crystal_size_min 0.160
_refine_diff_density_max 2.638
_refine_diff_density_min -2.907
_refine_diff_density_rms 0.351
_refine_ls_extinction_coef .
_refine_ls_extinction_method none
_refine_ls_goodness_of_fit_ref 1.163
_refine_ls_hydrogen_treatment constr
_refine_ls_matrix_type full
_refine_ls_number_parameters 475
_refine_ls_number_reflns 7271
_refine_ls_number_restraints 469
_refine_ls_restrained_S_all 1.135
_refine_ls_R_factor_all 0.1068
_refine_ls_R_factor_gt 0.0806
_refine_ls_shift/su_max 0.002
_refine_ls_shift/su_mean 0.000
_refine_ls_structure_factor_coef Fsqd
_refine_ls_weighting_details 'w=1/[\s^2^(Fo^2^)+(0.0383P)^2^+1284.3953P] where P=(Fo^2^+2Fc^2^)/3'
_refine_ls_weighting_scheme calc
_refine_ls_wR_factor_gt 0.1842
_refine_ls_wR_factor_ref 0.2004
_reflns_Friedel_coverage 0.000
_reflns_Friedel_fraction_full .
_reflns_Friedel_fraction_max .
_reflns_number_gt 5348
_reflns_number_total 7271
_reflns_threshold_expression 'I > 2\s(I)'
_cod_data_source_file 7.cif
_cod_data_source_block 7
_cod_original_sg_symbol_H-M 'C 2/c'
_cod_database_code 1564143
_shelx_shelxl_version_number 2014/7
_shelx_space_group_comment
;
The symmetry employed for this shelxl refinement is uniquely defined
by the following loop, which should always be used as a source of
symmetry information in preference to the above space-group names.
They are only intended as comments.
;
_shelx_estimated_absorpt_t_min 0.095
_shelx_estimated_absorpt_t_max 0.140

loop_
_space_group_symop_operation_xyz
'x, y, z'
'-x, y, -z+1/2'
'x+1/2, y+1/2, z'
'-x+1/2, y+1/2, -z+1/2'
'-x, -y, -z'
'x, -y, z-1/2'
'-x+1/2, -y+1/2, -z'
'x+1/2, -y+1/2, z-1/2'

loop_
_atom_site_label
_atom_site_type_symbol
_atom_site_fract_x
_atom_site_fract_y
_atom_site_fract_z
_atom_site_U_iso_or_equiv
_atom_site_adp_type
_atom_site_occupancy
_atom_site_site_symmetry_order
_atom_site_calc_flag
_atom_site_refinement_flags_posn
_atom_site_refinement_flags_adp
_atom_site_refinement_flags_occupancy
_atom_site_disorder_assembly
_atom_site_disorder_group
Pt1 Pt 0.58646(6) 0.24177(5) 0.60147(5) 0.0509(3) Uani 1 1 d . . . . .
Pt2 Pt 0.70954(8) 0.15751(5) 0.65399(6) 0.0650(4) Uani 1 1 d . . . . .
Pt3 Pt 0.55465(9) 0.11261(5) 0.59438(6) 0.0718(5) Uani 1 1 d . . . . .
Pt4 Pt 0.50346(6) 0.24866(4) 0.69246(5) 0.0494(3) Uani 1 1 d . . . . .
Pt5 Pt 0.62123(7) 0.15812(5) 0.73835(6) 0.0605(4) Uani 1 1 d . . . . .
Pt6 Pt 0.46256(8) 0.12193(5) 0.67812(6) 0.0633(4) Uani 1 1 d . . . . .
P1 P 0.5533(4) 0.3444(3) 0.5692(3) 0.0478(18) Uani 1 1 d . . . . .
C1 C 0.7164(17) 0.2583(14) 0.6389(13) 0.059(6) Uani 1 1 d . U . . .
C2 C 0.823(3) 0.146(2) 0.6917(16) 0.087(9) Uani 1 1 d . U . . .
C3 C 0.669(2) 0.0636(17) 0.6301(14) 0.074(8) Uani 1 1 d . U . . .
C4 C 0.482(2) 0.0455(18) 0.5592(14) 0.076(8) Uani 1 1 d . U . . .
C5 C 0.4906(19) 0.1927(13) 0.5479(13) 0.054(6) Uani 1 1 d . U . . .
C6 C 0.4574(16) 0.3362(12) 0.6866(13) 0.056(6) Uani 1 1 d . U . . .
C7 C 0.6338(17) 0.2616(12) 0.7356(13) 0.058(6) Uani 1 1 d . U . . .
C8 C 0.733(2) 0.1389(16) 0.7830(14) 0.068(7) Uani 1 1 d . U . . .
C9 C 0.569(2) 0.0645(16) 0.7164(13) 0.068(7) Uani 1 1 d . U . . .
C10 C 0.383(2) 0.0533(17) 0.6501(14) 0.071(7) Uani 1 1 d . U . . .
C11 C 0.3867(19) 0.2057(11) 0.6451(13) 0.053(6) Uani 1 1 d . U . . .
O1 O 0.7738(12) 0.2976(9) 0.6454(9) 0.062(5) Uani 1 1 d . U . . .
O2 O 0.9007(19) 0.1407(14) 0.7164(11) 0.097(7) Uani 1 1 d . U . . .
O3 O 0.6999(17) 0.0095(12) 0.6354(11) 0.090(6) Uani 1 1 d . U . . .
O4 O 0.4347(17) 0.0058(12) 0.5369(10) 0.087(6) Uani 1 1 d . U . . .
O5 O 0.4407(15) 0.1968(11) 0.5099(10) 0.072(6) Uani 1 1 d . U . . .
O6 O 0.4249(11) 0.3851(8) 0.6855(9) 0.059(5) Uani 1 1 d . U . . .
O7 O 0.6863(12) 0.3005(9) 0.7512(9) 0.063(5) Uani 1 1 d . U . . .
O8 O 0.8008(16) 0.1333(11) 0.8123(10) 0.077(6) Uani 1 1 d . U . . .
O9 O 0.5919(15) 0.0111(11) 0.7235(10) 0.080(6) Uani 1 1 d . U . . .
O10 O 0.3363(17) 0.0103(11) 0.6354(10) 0.082(6) Uani 1 1 d . U . . .
O11 O 0.3193(14) 0.2191(9) 0.6211(9) 0.063(5) Uani 1 1 d . U . . .
C101 C 0.6273(13) 0.3709(8) 0.5330(8) 0.061(4) Uani 1 1 d G U . . .
N102 N 0.6566(13) 0.3229(6) 0.5051(8) 0.063(3) Uani 0.08(4) 1 d G U P A 1
C103 C 0.7119(13) 0.3401(8) 0.4750(8) 0.064(4) Uani 1 1 d G U . A .
H103 H 0.7320 0.3073 0.4559 0.077 Uiso 1 1 calc R U . B 1
C104 C 0.7380(13) 0.4053(8) 0.4728(8) 0.063(4) Uani 1 1 d G U . A .
H104 H 0.7758 0.4170 0.4523 0.075 Uiso 1 1 calc R U . . .
C105 C 0.7086(13) 0.4533(6) 0.5007(8) 0.063(4) Uani 1 1 d G U . A .
H105 H 0.7264 0.4978 0.4993 0.075 Uiso 1 1 calc R U . C 1
C106 C 0.6533(13) 0.4361(7) 0.5309(8) 0.062(3) Uani 0.92(4) 1 d G U P A 1
H106 H 0.6332 0.4689 0.5499 0.074 Uiso 0.92(4) 1 calc R U P A 1
C102 C 0.6566(13) 0.3229(6) 0.5051(8) 0.063(3) Uani 0.92(4) 1 d . U P A 2
H102 H 0.6388 0.2783 0.5066 0.075 Uiso 0.92(4) 1 calc R U P A 2
N106 N 0.6533(13) 0.4361(7) 0.5309(8) 0.062(3) Uani 0.08(4) 1 d . U P A 2
C107 C 0.5564(10) 0.4135(6) 0.6117(6) 0.049(3) Uani 1 1 d G U . . .
N108 N 0.6231(9) 0.4152(6) 0.6578(6) 0.050(3) Uani 0.06(4) 1 d G U P D 1
C109 C 0.6241(9) 0.4654(7) 0.6926(5) 0.054(4) Uani 1 1 d G U . D .
H109 H 0.6696 0.4666 0.7241 0.065 Uiso 1 1 calc R U . E 1
C110 C 0.5584(10) 0.5139(7) 0.6813(6) 0.053(4) Uani 1 1 d G U . D .
H110 H 0.5591 0.5482 0.7051 0.064 Uiso 1 1 calc R U . . .
C111 C 0.4918(9) 0.5122(6) 0.6352(6) 0.053(4) Uani 1 1 d G U . D .
H111 H 0.4469 0.5454 0.6275 0.063 Uiso 1 1 calc R U . F 1
C112 C 0.4907(9) 0.4620(7) 0.6005(5) 0.050(3) Uani 0.86(4) 1 d G U P D 1
H112 H 0.4452 0.4608 0.5690 0.061 Uiso 0.86(4) 1 calc R U P D 1
C108 C 0.6231(9) 0.4152(6) 0.6578(6) 0.050(3) Uani 0.94(4) 1 d . U P D 2
H108 H 0.6679 0.3821 0.6655 0.060 Uiso 0.94(4) 1 calc R U P D 2
N112 N 0.4907(9) 0.4620(7) 0.6005(5) 0.050(3) Uani 0.14(4) 1 d . U P D 2
C113 C 0.4438(8) 0.3539(8) 0.5258(8) 0.072(4) Uani 1 1 d G U . . .
N114 N 0.3704(11) 0.3309(8) 0.5404(7) 0.074(4) Uani 0.21(4) 1 d G U P G 1
C115 C 0.2844(9) 0.3395(8) 0.5084(8) 0.076(4) Uani 1 1 d G U . G .
H115 H 0.2343 0.3238 0.5183 0.091 Uiso 1 1 calc R U . H 1
C116 C 0.2719(9) 0.3711(8) 0.4617(8) 0.081(5) Uani 1 1 d G U . G .
H116 H 0.2131 0.3770 0.4398 0.098 Uiso 1 1 calc R U . . .
C117 C 0.3452(11) 0.3940(8) 0.4471(7) 0.081(4) Uani 1 1 d G U . G .
H117 H 0.3366 0.4156 0.4152 0.097 Uiso 1 1 calc R U . I 1
C118 C 0.4312(10) 0.3854(8) 0.4792(8) 0.076(4) Uani 0.57(4) 1 d G U P G 1
H118 H 0.4813 0.4011 0.4692 0.091 Uiso 0.57(4) 1 calc R U P G 1
C114 C 0.3704(11) 0.3309(8) 0.5404(7) 0.074(4) Uani 0.79(4) 1 d . U P G 2
H114 H 0.3790 0.3093 0.5723 0.088 Uiso 0.79(4) 1 calc R U P G 2
N118 N 0.4312(10) 0.3854(8) 0.4792(8) 0.076(4) Uani 0.43(4) 1 d . U P G 2
N2 N 0.9443(18) 0.3160(13) 0.8606(11) 0.070(4) Uani 1 1 d . U . . .
C201 C 0.894(2) 0.3674(17) 0.8835(14) 0.072(5) Uani 1 1 d . U . . .
H20A H 0.9233 0.3707 0.9206 0.086 Uiso 1 1 calc R U . . .
H20B H 0.8995 0.4108 0.8682 0.086 Uiso 1 1 calc R U . . .
C202 C 0.799(2) 0.3536(17) 0.8762(15) 0.078(8) Uani 1 1 d . U . . .
H20C H 0.7721 0.3887 0.8919 0.117 Uiso 1 1 calc R U . . .
H20D H 0.7680 0.3516 0.8396 0.117 Uiso 1 1 calc R U . . .
H20E H 0.7919 0.3114 0.8921 0.117 Uiso 1 1 calc R U . . .
C203 C 0.899(2) 0.3015(17) 0.8056(13) 0.074(5) Uani 1 1 d . U . . .
H20F H 0.8416 0.2797 0.8034 0.089 Uiso 1 1 calc R U . . .
H20G H 0.9370 0.2695 0.7935 0.089 Uiso 1 1 calc R U . . .
C204 C 0.882(2) 0.3604(18) 0.7690(15) 0.082(8) Uani 1 1 d . U . . .
H20H H 0.8523 0.3451 0.7343 0.122 Uiso 1 1 calc R U . . .
H20I H 0.8426 0.3920 0.7796 0.122 Uiso 1 1 calc R U . . .
H20J H 0.9384 0.3818 0.7696 0.122 Uiso 1 1 calc R U . . .
C205 C 0.950(2) 0.2523(16) 0.8905(14) 0.074(5) Uani 1 1 d . U . . .
H20K H 0.9754 0.2624 0.9272 0.089 Uiso 1 1 calc R U . . .
H20L H 0.8879 0.2360 0.8861 0.089 Uiso 1 1 calc R U . . .
C206 C 1.003(2) 0.1982(17) 0.8764(14) 0.076(8) Uani 1 1 d . U . . .
H20M H 1.0025 0.1596 0.8978 0.114 Uiso 1 1 calc R U . . .
H20N H 0.9774 0.1865 0.8405 0.114 Uiso 1 1 calc R U . . .
H20O H 1.0652 0.2130 0.8817 0.114 Uiso 1 1 calc R U . . .
C207 C 1.038(2) 0.3435(17) 0.8663(13) 0.072(5) Uani 1 1 d . U . . .
H20P H 1.0678 0.3156 0.8461 0.086 Uiso 1 1 calc R U . . .
H20Q H 1.0321 0.3882 0.8512 0.086 Uiso 1 1 calc R U . . .
C208 C 1.098(2) 0.3479(17) 0.9191(13) 0.075(7) Uani 1 1 d . U . . .
H20R H 1.1562 0.3661 0.9183 0.113 Uiso 1 1 calc R U . . .
H20S H 1.0711 0.3767 0.9395 0.113 Uiso 1 1 calc R U . . .
H20T H 1.1069 0.3039 0.9344 0.113 Uiso 1 1 calc R U . . .

loop_
_atom_site_aniso_label
_atom_site_aniso_U_11
_atom_site_aniso_U_22
_atom_site_aniso_U_33
_atom_site_aniso_U_23
_atom_site_aniso_U_13
_atom_site_aniso_U_12
Pt1 0.0379(5) 0.0289(5) 0.0983(9) -0.0130(5) 0.0395(6) -0.0057(4)
Pt2 0.0582(7) 0.0377(6) 0.1213(12) 0.0044(6) 0.0615(8) 0.0099(5)
Pt3 0.0747(8) 0.0314(5) 0.1388(13) -0.0237(6) 0.0784(9) -0.0139(5)
Pt4 0.0382(5) 0.0269(5) 0.0967(9) -0.0033(5) 0.0414(6) -0.0008(4)
Pt5 0.0509(6) 0.0344(5) 0.1168(11) 0.0118(6) 0.0574(7) 0.0102(4)
Pt6 0.0609(7) 0.0271(5) 0.1257(12) -0.0107(6) 0.0653(8) -0.0046(4)
P1 0.033(3) 0.031(3) 0.087(6) -0.011(3) 0.029(4) -0.003(3)
C1 0.030(11) 0.049(13) 0.103(18) 0.000(13) 0.028(12) 0.004(10)
C2 0.086(12) 0.093(12) 0.090(12) 0.011(9) 0.036(9) 0.006(9)
C3 0.076(10) 0.066(10) 0.091(11) 0.001(8) 0.040(8) 0.000(8)
C4 0.076(11) 0.075(11) 0.086(11) -0.012(8) 0.038(8) -0.008(8)
C5 0.046(14) 0.035(11) 0.088(18) -0.020(13) 0.032(13) -0.008(11)
C6 0.036(11) 0.031(11) 0.117(18) -0.006(12) 0.045(12) -0.002(9)
C7 0.041(12) 0.026(11) 0.125(19) 0.015(12) 0.054(13) 0.012(9)
C8 0.063(10) 0.069(10) 0.075(11) 0.005(8) 0.025(8) 0.005(8)
C9 0.067(10) 0.057(10) 0.086(11) -0.001(8) 0.032(8) 0.001(8)
C10 0.071(10) 0.067(10) 0.081(11) -0.009(8) 0.033(8) -0.005(8)
C11 0.051(13) 0.019(10) 0.098(18) -0.009(11) 0.037(13) 0.000(10)
O1 0.037(9) 0.050(10) 0.105(15) 0.004(10) 0.029(10) -0.002(8)
O2 0.089(12) 0.110(13) 0.104(13) 0.030(11) 0.046(11) 0.013(11)
O3 0.092(12) 0.060(10) 0.128(13) 0.007(10) 0.048(11) 0.005(10)
O4 0.088(12) 0.072(11) 0.111(13) -0.026(10) 0.046(10) -0.021(10)
O5 0.063(11) 0.058(10) 0.099(14) -0.019(10) 0.027(10) -0.013(9)
O6 0.041(9) 0.028(8) 0.122(15) -0.001(9) 0.044(10) -0.007(7)
O7 0.039(10) 0.036(9) 0.124(16) 0.009(10) 0.038(11) 0.004(7)
O8 0.069(11) 0.072(11) 0.095(12) 0.018(10) 0.033(10) 0.011(9)
O9 0.074(11) 0.053(10) 0.123(13) 0.006(10) 0.044(10) 0.014(9)
O10 0.087(11) 0.062(10) 0.102(12) -0.022(10) 0.035(10) -0.018(9)
O11 0.054(10) 0.032(8) 0.106(13) -0.012(8) 0.030(10) -0.006(8)
C101 0.058(7) 0.050(7) 0.089(7) -0.024(6) 0.043(6) -0.007(6)
N102 0.061(6) 0.052(6) 0.090(7) -0.027(6) 0.046(6) -0.010(6)
C103 0.064(7) 0.056(7) 0.089(8) -0.026(7) 0.048(7) -0.011(7)
C104 0.057(8) 0.056(8) 0.090(9) -0.018(8) 0.046(8) -0.011(7)
C105 0.060(7) 0.050(7) 0.091(8) -0.015(7) 0.042(7) -0.004(7)
C106 0.060(6) 0.049(6) 0.090(7) -0.018(6) 0.042(6) -0.005(6)
C102 0.061(6) 0.052(6) 0.090(7) -0.027(6) 0.046(6) -0.010(6)
N106 0.060(6) 0.049(6) 0.090(7) -0.018(6) 0.042(6) -0.005(6)
C107 0.048(6) 0.035(6) 0.073(7) -0.007(6) 0.030(6) -0.004(6)
N108 0.049(6) 0.037(6) 0.072(7) -0.006(6) 0.028(5) -0.005(5)
C109 0.052(7) 0.039(7) 0.076(8) -0.007(7) 0.026(7) -0.006(6)
C110 0.053(8) 0.038(8) 0.077(9) -0.009(8) 0.033(7) -0.006(7)
C111 0.053(7) 0.037(7) 0.077(8) -0.006(7) 0.033(7) -0.003(6)
C112 0.050(6) 0.036(6) 0.074(7) -0.006(6) 0.031(5) -0.002(5)
C108 0.049(6) 0.037(6) 0.072(7) -0.006(6) 0.028(5) -0.005(5)
N112 0.050(6) 0.036(6) 0.074(7) -0.006(6) 0.031(5) -0.002(5)
C113 0.042(6) 0.044(7) 0.133(8) -0.034(7) 0.028(7) 0.001(6)
N114 0.042(6) 0.047(6) 0.134(7) -0.033(6) 0.028(6) -0.002(6)
C115 0.043(7) 0.049(8) 0.136(9) -0.033(8) 0.025(8) -0.003(7)
C116 0.049(8) 0.053(9) 0.138(10) -0.035(9) 0.019(9) 0.004(8)
C117 0.051(7) 0.052(8) 0.137(9) -0.032(8) 0.019(8) 0.006(7)
C118 0.047(6) 0.048(6) 0.134(7) -0.033(6) 0.024(6) 0.004(6)
C114 0.042(6) 0.047(6) 0.134(7) -0.033(6) 0.028(6) -0.002(6)
N118 0.047(6) 0.048(6) 0.134(7) -0.033(6) 0.024(6) 0.004(6)
N2 0.063(6) 0.068(6) 0.084(6) -0.003(5) 0.030(5) -0.001(5)
C201 0.066(8) 0.070(8) 0.086(8) -0.003(7) 0.030(7) 0.000(7)
C202 0.066(12) 0.069(13) 0.104(14) -0.003(12) 0.033(11) -0.002(11)
C203 0.065(8) 0.072(8) 0.088(8) -0.001(7) 0.025(7) -0.002(7)
C204 0.066(13) 0.080(13) 0.100(14) -0.003(12) 0.024(12) -0.006(11)
C205 0.068(8) 0.070(8) 0.086(8) -0.004(7) 0.026(7) 0.000(7)
C206 0.066(12) 0.069(13) 0.096(14) -0.002(12) 0.030(11) 0.006(11)
C207 0.065(8) 0.070(8) 0.084(8) -0.004(7) 0.027(7) -0.002(7)
C208 0.069(12) 0.079(13) 0.088(13) -0.008(12) 0.039(11) -0.003(11)

loop_
_atom_type_symbol
_atom_type_description
_atom_type_scat_dispersion_real
_atom_type_scat_dispersion_imag
_atom_type_scat_source
C C 0.0033 0.0016 'International Tables Vol C Tables 4.2.6.8 and 6.1.1.4'
H H 0.0000 0.0000 'International Tables Vol C Tables 4.2.6.8 and 6.1.1.4'
N N 0.0061 0.0033 'International Tables Vol C Tables 4.2.6.8 and 6.1.1.4'
O O 0.0106 0.0060 'International Tables Vol C Tables 4.2.6.8 and 6.1.1.4'
P P 0.1023 0.0942 'International Tables Vol C Tables 4.2.6.8 and 6.1.1.4'
Pt Pt -1.7033 8.3905 'International Tables Vol C Tables 4.2.6.8 and 6.1.1.4'

loop_
_geom_angle_atom_site_label_1
_geom_angle_atom_site_label_2
_geom_angle_atom_site_label_3
_geom_angle
_geom_angle_site_symmetry_1
_geom_angle_site_symmetry_3
C1 Pt1 C5 150.9(11) . .
C1 Pt1 P1 97.5(8) . .
C5 Pt1 P1 97.4(9) . .
C1 Pt1 Pt3 109.8(8) . .
C5 Pt1 Pt3 51.8(9) . .
P1 Pt1 Pt3 149.2(2) . .
C1 Pt1 Pt2 50.8(8) . .
C5 Pt1 Pt2 110.2(8) . .
P1 Pt1 Pt2 148.25(17) . .
Pt3 Pt1 Pt2 59.96(5) . .
C1 Pt1 Pt4 99.6(9) . .
C5 Pt1 Pt4 102.2(8) . .
P1 Pt1 Pt4 99.78(18) . .
Pt3 Pt1 Pt4 89.56(4) . .
Pt2 Pt1 Pt4 89.71(5) . .
C2 Pt2 C3 103.0(17) . .
C2 Pt2 C1 98.3(15) . .
C3 Pt2 C1 150.6(14) . .
C2 Pt2 Pt3 152.0(13) . .
C3 Pt2 Pt3 49.0(10) . .
C1 Pt2 Pt3 107.5(8) . .
C2 Pt2 Pt1 146.8(13) . .
C3 Pt2 Pt1 108.3(11) . .
C1 Pt2 Pt1 48.4(8) . .
Pt3 Pt2 Pt1 59.97(5) . .
C2 Pt2 Pt5 98.6(12) . .
C3 Pt2 Pt5 94.7(9) . .
C1 Pt2 Pt5 101.9(8) . .
Pt3 Pt2 Pt5 86.60(5) . .
Pt1 Pt2 Pt5 89.80(4) . .
C4 Pt3 C3 102.4(15) . .
C4 Pt3 C5 97.8(14) . .
C3 Pt3 C5 149.3(12) . .
C4 Pt3 Pt2 152.1(12) . .
C3 Pt3 Pt2 49.7(10) . .
C5 Pt3 Pt2 107.2(8) . .
C4 Pt3 Pt1 146.4(12) . .
C3 Pt3 Pt1 109.0(10) . .
C5 Pt3 Pt1 48.6(8) . .
Pt2 Pt3 Pt1 60.07(4) . .
C4 Pt3 Pt6 95.0(10) . .
C3 Pt3 Pt6 101.7(10) . .
C5 Pt3 Pt6 99.2(7) . .
Pt2 Pt3 Pt6 93.15(6) . .
Pt1 Pt3 Pt6 90.05(4) . .
C6 Pt4 C7 102.5(11) . .
C6 Pt4 C11 95.4(11) . .
C7 Pt4 C11 161.7(9) . .
C6 Pt4 Pt5 151.7(10) . .
C7 Pt4 Pt5 51.5(7) . .
C11 Pt4 Pt5 111.6(7) . .
C6 Pt4 Pt6 145.3(8) . .
C7 Pt4 Pt6 111.5(7) . .
C11 Pt4 Pt6 51.4(7) . .
Pt5 Pt4 Pt6 60.21(5) . .
C6 Pt4 Pt1 101.8(9) . .
C7 Pt4 Pt1 84.3(8) . .
C11 Pt4 Pt1 88.3(8) . .
Pt5 Pt4 Pt1 87.73(4) . .
Pt6 Pt4 Pt1 88.53(4) . .
C6 Pt4 Pt4 88.2(10) . 2_656
C7 Pt4 Pt4 74.5(8) . 2_656
C11 Pt4 Pt4 110.3(8) . 2_656
Pt5 Pt4 Pt4 75.02(5) . 2_656
Pt6 Pt4 Pt4 94.20(4) . 2_656
Pt1 Pt4 Pt4 158.16(6) . 2_656
C8 Pt5 C9 102.3(14) . .
C8 Pt5 C7 98.7(13) . .
C9 Pt5 C7 158.1(13) . .
C8 Pt5 Pt4 148.1(10) . .
C9 Pt5 Pt4 109.5(10) . .
C7 Pt5 Pt4 49.6(8) . .
C8 Pt5 Pt6 151.9(10) . .
C9 Pt5 Pt6 49.7(9) . .
C7 Pt5 Pt6 109.4(9) . .
Pt4 Pt5 Pt6 59.94(4) . .
C8 Pt5 Pt2 87.5(10) . .
C9 Pt5 Pt2 89.9(9) . .
C7 Pt5 Pt2 84.9(7) . .
Pt4 Pt5 Pt2 92.52(5) . .
Pt6 Pt5 Pt2 93.95(6) . .
C8 Pt5 Pt6 88.7(10) . 2_656
C9 Pt5 Pt6 77.4(9) . 2_656
C7 Pt5 Pt6 109.4(8) . 2_656
Pt4 Pt5 Pt6 97.99(4) . 2_656
Pt6 Pt5 Pt6 83.00(6) . 2_656
Pt2 Pt5 Pt6 165.64(5) . 2_656
C10 Pt6 C9 97.8(14) . .
C10 Pt6 C11 101.2(13) . .
C9 Pt6 C11 160.6(12) . .
C10 Pt6 Pt4 151.9(11) . .
C9 Pt6 Pt4 110.3(9) . .
C11 Pt6 Pt4 50.8(8) . .
C10 Pt6 Pt5 148.2(11) . .
C9 Pt6 Pt5 50.5(9) . .
C11 Pt6 Pt5 110.6(8) . .
Pt4 Pt6 Pt5 59.85(4) . .
C10 Pt6 Pt5 96.4(10) . 2_656
C9 Pt6 Pt5 102.2(9) . 2_656
C11 Pt6 Pt5 79.6(8) . 2_656
Pt4 Pt6 Pt5 77.79(4) . 2_656
Pt5 Pt6 Pt5 89.27(5) . 2_656
C10 Pt6 Pt3 92.6(10) . .
C9 Pt6 Pt3 82.1(9) . .
C11 Pt6 Pt3 93.1(8) . .
Pt4 Pt6 Pt3 91.58(4) . .
Pt5 Pt6 Pt3 86.06(5) . .
Pt5 Pt6 Pt3 169.34(4) 2_656 .
C101 P1 C113 104.0(11) . .
C101 P1 C107 102.4(8) . .
C113 P1 C107 101.0(8) . .
C101 P1 Pt1 112.2(7) . .
C113 P1 Pt1 115.3(6) . .
C107 P1 Pt1 119.9(7) . .
O1 C1 Pt1 143(2) . .
O1 C1 Pt2 135(2) . .
Pt1 C1 Pt2 80.7(10) . .
O2 C2 Pt2 177(4) . .
O3 C3 Pt3 141(3) . .
O3 C3 Pt2 138(3) . .
Pt3 C3 Pt2 81.2(13) . .
O4 C4 Pt3 178(4) . .
O5 C5 Pt1 145(2) . .
O5 C5 Pt3 135(2) . .
Pt1 C5 Pt3 79.5(12) . .
O6 C6 Pt4 173(2) . .
O7 C7 Pt4 143(2) . .
O7 C7 Pt5 138(2) . .
Pt4 C7 Pt5 78.9(10) . .
O8 C8 Pt5 173(3) . .
O9 C9 Pt6 142(3) . .
O9 C9 Pt5 138(3) . .
Pt6 C9 Pt5 79.8(12) . .
O10 C10 Pt6 177(3) . .
O11 C11 Pt4 141(2) . .
O11 C11 Pt6 141(2) . .
Pt4 C11 Pt6 77.8(11) . .
C102 C101 N106 120.0 . .
N102 C101 C106 120.0 . .
C102 C101 P1 116.8(9) . .
N102 C101 P1 116.8(9) . .
N106 C101 P1 123.2(9) . .
C106 C101 P1 123.2(9) . .
C103 N102 C101 120.0 . .
N102 C103 C104 120.0 . .
C104 C103 C102 120.0 . .
N102 C103 H103 120.0 . .
C104 C103 H103 120.0 . .
C103 C104 C105 120.0 . .
C103 C104 H104 120.0 . .
C105 C104 H104 120.0 . .
N106 C105 C104 120.0 . .
C106 C105 C104 120.0 . .
C106 C105 H105 120.0 . .
C104 C105 H105 120.0 . .
C105 C106 C101 120.0 . .
C105 C106 H106 120.0 . .
C101 C106 H106 120.0 . .
C101 C102 C103 120.0 . .
C101 C102 H102 120.0 . .
C103 C102 H102 120.0 . .
C105 N106 C101 120.0 . .
N108 C107 C112 120.0 . .
C108 C107 N112 120.0 . .
C108 C107 P1 118.6(9) . .
N108 C107 P1 118.6(9) . .
C112 C107 P1 121.3(9) . .
N112 C107 P1 121.3(9) . .
C107 N108 C109 120.0 . .
C108 C109 C110 120.0 . .
N108 C109 C110 120.0 . .
N108 C109 H109 120.0 . .
C110 C109 H109 120.0 . .
C111 C110 C109 120.0 . .
C111 C110 H110 120.0 . .
C109 C110 H110 120.0 . .
N112 C111 C110 120.0 . .
C110 C111 C112 120.0 . .
C110 C111 H111 120.0 . .
C112 C111 H111 120.0 . .
C111 C112 C107 120.0 . .
C111 C112 H112 120.0 . .
C107 C112 H112 120.0 . .
C107 C108 C109 120.0 . .
C107 C108 H108 120.0 . .
C109 C108 H108 120.0 . .
C111 N112 C107 120.0 . .
N114 C113 C118 120.0 . .
C114 C113 N118 120.0 . .
N114 C113 P1 118.7(10) . .
C114 C113 P1 118.7(10) . .
C118 C113 P1 121.3(10) . .
N118 C113 P1 121.3(10) . .
C113 N114 C115 120.0 . .
C116 C115 N114 120.0 . .
C116 C115 C114 120.0 . .
C116 C115 H115 120.0 . .
N114 C115 H115 120.0 . .
C117 C116 C115 120.0 . .
C117 C116 H116 120.0 . .
C115 C116 H116 120.0 . .
C116 C117 N118 120.0 . .
C116 C117 C118 120.0 . .
C116 C117 H117 120.0 . .
C118 C117 H117 120.0 . .
C117 C118 C113 120.0 . .
C117 C118 H118 120.0 . .
C113 C118 H118 120.0 . .
C113 C114 C115 120.0 . .
C113 C114 H114 120.0 . .
C115 C114 H114 120.0 . .
C117 N118 C113 120.0 . .
C203 N2 C205 108(3) . .
C203 N2 C207 110(3) . .
C205 N2 C207 110(3) . .
C203 N2 C201 113(3) . .
C205 N2 C201 108(2) . .
C207 N2 C201 107(2) . .
C202 C201 N2 115(3) . .
C202 C201 H20A 108.5 . .
N2 C201 H20A 108.5 . .
C202 C201 H20B 108.5 . .
N2 C201 H20B 108.5 . .
H20A C201 H20B 107.5 . .
C201 C202 H20C 109.5 . .
C201 C202 H20D 109.5 . .
H20C C202 H20D 109.5 . .
C201 C202 H20E 109.5 . .
H20C C202 H20E 109.5 . .
H20D C202 H20E 109.5 . .
N2 C203 C204 117(3) . .
N2 C203 H20F 108.1 . .
C204 C203 H20F 108.1 . .
N2 C203 H20G 108.1 . .
C204 C203 H20G 108.1 . .
H20F C203 H20G 107.3 . .
C203 C204 H20H 109.5 . .
C203 C204 H20I 109.5 . .
H20H C204 H20I 109.5 . .
C203 C204 H20J 109.5 . .
H20H C204 H20J 109.5 . .
H20I C204 H20J 109.5 . .
C206 C205 N2 116(3) . .
C206 C205 H20K 108.3 . .
N2 C205 H20K 108.3 . .
C206 C205 H20L 108.3 . .
N2 C205 H20L 108.3 . .
H20K C205 H20L 107.4 . .
C205 C206 H20M 109.5 . .
C205 C206 H20N 109.5 . .
H20M C206 H20N 109.5 . .
C205 C206 H20O 109.5 . .
H20M C206 H20O 109.5 . .
H20N C206 H20O 109.5 . .
C208 C207 N2 116(3) . .
C208 C207 H20P 108.2 . .
N2 C207 H20P 108.2 . .
C208 C207 H20Q 108.2 . .
N2 C207 H20Q 108.2 . .
H20P C207 H20Q 107.4 . .
C207 C208 H20R 109.5 . .
C207 C208 H20S 109.5 . .
H20R C208 H20S 109.5 . .
C207 C208 H20T 109.5 . .
H20R C208 H20T 109.5 . .
H20S C208 H20T 109.5 . .

loop_
_geom_bond_atom_site_label_1
_geom_bond_atom_site_label_2
_geom_bond_distance
_geom_bond_site_symmetry_2
Pt1 C1 2.02(3) .
Pt1 C5 2.03(3) .
Pt1 P1 2.265(7) .
Pt1 Pt3 2.6653(14) .
Pt1 Pt2 2.6681(17) .
Pt1 Pt4 3.1049(15) .
Pt2 C2 1.80(4) .
Pt2 C3 2.06(4) .
Pt2 C1 2.10(3) .
Pt2 Pt3 2.665(2) .
Pt2 Pt5 2.9919(16) .
Pt3 C4 1.86(4) .
Pt3 C3 2.04(4) .
Pt3 C5 2.13(3) .
Pt3 Pt6 3.0228(16) .
Pt4 C6 1.91(2) .
Pt4 C7 2.06(3) .
Pt4 C11 2.10(3) .
Pt4 Pt5 2.6505(15) .
Pt4 Pt6 2.6528(13) .
Pt4 Pt4 3.173(2) 2_656
Pt5 C8 1.87(4) .
Pt5 C9 2.09(3) .
Pt5 C7 2.11(2) .
Pt5 Pt6 2.6602(19) .
Pt5 Pt6 3.0155(16) 2_656
Pt6 C10 1.88(3) .
Pt6 C9 2.06(3) .
Pt6 C11 2.12(3) .
Pt6 Pt5 3.0154(16) 2_656
P1 C101 1.793(13) .
P1 C113 1.795(16) .
P1 C107 1.814(13) .
C1 O1 1.17(3) .
C2 O2 1.21(4) .
C3 O3 1.19(4) .
C4 O4 1.14(4) .
C5 O5 1.11(4) .
C6 O6 1.11(3) .
C7 O7 1.13(3) .
C8 O8 1.13(4) .
C9 O9 1.14(4) .
C10 O10 1.13(4) .
C11 O11 1.10(3) .
C101 C102 1.3900 .
C101 N102 1.3900 .
C101 N106 1.3900 .
C101 C106 1.3900 .
N102 C103 1.3900 .
C103 C104 1.3900 .
C103 C102 1.3900 .
C103 H103 0.9500 .
C104 C105 1.3900 .
C104 H104 0.9500 .
C105 N106 1.3900 .
C105 C106 1.3900 .
C105 H105 0.9500 .
C106 H106 0.9500 .
C102 H102 0.9500 .
C107 C108 1.3900 .
C107 N108 1.3900 .
C107 C112 1.3900 .
C107 N112 1.3900 .
N108 C109 1.3900 .
C109 C108 1.3900 .
C109 C110 1.3900 .
C109 H109 0.9500 .
C110 C111 1.3900 .
C110 H110 0.9500 .
C111 N112 1.3900 .
C111 C112 1.3900 .
C111 H111 0.9500 .
C112 H112 0.9500 .
C108 H108 0.9500 .
C113 N114 1.3900 .
C113 C114 1.3900 .
C113 C118 1.3900 .
C113 N118 1.3900 .
N114 C115 1.3900 .
C115 C116 1.3900 .
C115 C114 1.3900 .
C115 H115 0.9500 .
C116 C117 1.3900 .
C116 H116 0.9500 .
C117 N118 1.3900 .
C117 C118 1.3900 .
C117 H117 0.9500 .
C118 H118 0.9500 .
C114 H114 0.9500 .
N2 C203 1.50(4) .
N2 C205 1.52(4) .
N2 C207 1.53(4) .
N2 C201 1.54(4) .
C201 C202 1.47(4) .
C201 H20A 0.9900 .
C201 H20B 0.9900 .
C202 H20C 0.9800 .
C202 H20D 0.9800 .
C202 H20E 0.9800 .
C203 C204 1.54(5) .
C203 H20F 0.9900 .
C203 H20G 0.9900 .
C204 H20H 0.9800 .
C204 H20I 0.9800 .
C204 H20J 0.9800 .
C205 C206 1.49(4) .
C205 H20K 0.9900 .
C205 H20L 0.9900 .
C206 H20M 0.9800 .
C206 H20N 0.9800 .
C206 H20O 0.9800 .
C207 C208 1.49(5) .
C207 H20P 0.9900 .
C207 H20Q 0.9900 .
C208 H20R 0.9800 .
C208 H20S 0.9800 .
C208 H20T 0.9800 .
